data_2220661
loop_
_publ_author_name
'Anuradha, N.'
'Thiruvalluvar, A.'
'Pandiarajan, K.'
'Yuvaraj, C.'

_publ_section_title
;Ethyl
 6-<i>r</i>-(2-chlorophenyl)-2-oxo-4-phenylcyclohex-3-ene-1-<i>t</i>-carboxylate
;
_journal_coeditor_code WN2298
_journal_issue 1
_journal_name_full 'Acta Crystallographica Section E'
_journal_page_first o191
_journal_paper_doi 10.1107/S1600536808043055
_journal_volume 65
_journal_year 2009
_chemical_formula_iupac 'C21 H19 Cl O3'
_chemical_formula_moiety 'C21 H19 Cl O3'
_chemical_formula_structural 'C21 H19 Cl O3'
_chemical_formula_sum 'C21 H19 Cl O3'
_chemical_formula_weight 354.81
_chemical_melting_point 389
_chemical_name_common cyclohex-2-enone
_chemical_name_systematic 6-<i>r</i>-(2-Chlorophenyl)-2-oxo-4-phenylcyclohex-3-ene-1-<i>t</i>-carboxylate
_space_group_IT_number 2
_symmetry_cell_setting triclinic
_symmetry_space_group_name_Hall '-P 1'
_symmetry_space_group_name_H-M 'P -1'
_atom_sites_solution_hydrogens geom
_atom_sites_solution_primary direct
_atom_sites_solution_secondary difmap
_cell_angle_alpha 62.261(2)
_cell_angle_beta 77.975(2)
_cell_angle_gamma 75.297(2)
_cell_formula_units_Z 2
_cell_length_a 8.0115(3)
_cell_length_b 11.3525(4)
_cell_length_c 11.6386(4)
_cell_measurement_reflns_used 6137
_cell_measurement_temperature 293(2)
_cell_measurement_theta_max 26.9
_cell_measurement_theta_min 2.15
_cell_volume 901.16(6)
_computing_cell_refinement 'SAINT-NT (Bruker, 2004)'
_computing_data_collection 'APEX2 (Bruker, 2004)'
_computing_data_reduction 'SAINT-NT (Bruker, 2004)'
_computing_molecular_graphics 'ORTEP-3 (Farrugia, 1997)'
_computing_publication_material 'PLATON (Spek, 2003)'
_computing_structure_refinement 'SHELXL97 (Sheldrick, 2008)'
_computing_structure_solution 'SHELXS97 (Sheldrick, 2008)'
_diffrn_ambient_temperature 293(2)
_diffrn_measured_fraction_theta_full 0.994
_diffrn_measured_fraction_theta_max 0.994
_diffrn_measurement_device_type 'Bruker Kappa APEXII CCD diffractometer'
_diffrn_measurement_method '\w and \f scan'
_diffrn_radiation_monochromator graphite
_diffrn_radiation_source 'fine-focus sealed tube'
_diffrn_radiation_type MoK\a
_diffrn_radiation_wavelength 0.71073
_diffrn_reflns_av_R_equivalents 0.0282
_diffrn_reflns_av_sigmaI/netI 0.0234
_diffrn_reflns_limit_h_max 10
_diffrn_reflns_limit_h_min -9
_diffrn_reflns_limit_k_max 14
_diffrn_reflns_limit_k_min -14
_diffrn_reflns_limit_l_max 14
_diffrn_reflns_limit_l_min -14
_diffrn_reflns_number 17066
_diffrn_reflns_theta_full 26.96
_diffrn_reflns_theta_max 26.96
_diffrn_reflns_theta_min 2.15
_diffrn_standards_decay_% 0
_exptl_absorpt_coefficient_mu 0.228
_exptl_absorpt_correction_T_max 0.9558
_exptl_absorpt_correction_T_min 0.9451
_exptl_absorpt_correction_type multi-scan
_exptl_absorpt_process_details '(SADABS; Bruker, 2004)'
_exptl_crystal_colour yellow
_exptl_crystal_density_diffrn 1.308
_exptl_crystal_density_method 'Not Measured'
_exptl_crystal_description prism
_exptl_crystal_F_000 372
_exptl_crystal_size_max 0.25
_exptl_crystal_size_mid 0.20
_exptl_crystal_size_min 0.20
_refine_diff_density_max 0.529
_refine_diff_density_min -0.394
_refine_ls_extinction_method none
_refine_ls_goodness_of_fit_ref 1.050
_refine_ls_hydrogen_treatment constr
_refine_ls_matrix_type full
_refine_ls_number_parameters 227
_refine_ls_number_reflns 3885
_refine_ls_number_restraints 0
_refine_ls_restrained_S_all 1.050
_refine_ls_R_factor_all 0.0695
_refine_ls_R_factor_gt 0.0450
_refine_ls_shift/su_max 0.001
_refine_ls_shift/su_max_lt 0.001
_refine_ls_shift/su_mean <0.001
_refine_ls_structure_factor_coef Fsqd
_refine_ls_weighting_details 'calc w=1/[\s^2^(Fo^2^)+(0.0591P)^2^+0.4414P] where P=(Fo^2^+2Fc^2^)/3'
_refine_ls_weighting_scheme calc
_refine_ls_wR_factor_gt 0.1146
_refine_ls_wR_factor_ref 0.1374
_reflns_number_gt 2825
_reflns_number_total 3885
_reflns_threshold_expression I>2\s(I)
_cod_data_source_file wn2298.cif
_cod_data_source_block I
_cod_depositor_comments
;
The following automatic conversions were performed:
'_symmetry_cell_setting' value 'Triclinic' changed to 'triclinic'
according to '/home/saulius/struct/CIF-dictionaries/cif_core.dic'
dictionary named 'cif_core.dic' version 2.4.1 from 2010-06-29.

Automatic conversion script
Id: cif_fix_enum 1527 2010-12-29 10:47:43Z saulius 

The following automatic conversions were performed:

'_symmetry_cell_setting' value 'Triclinic' changed to 'triclinic'
according to /home/saulius/struct/CIF-dictionaries/cif_core.dic
dictionary named 'cif_core.dic' version 2.4.1 from 2010-06-29.

Automatic conversion script
Id: cif_fix_values 1715 2011-07-08 13:25:40Z adriana 
;
_cod_database_code 2220661
_cod_database_fobs_code 2220661

loop_
_symmetry_equiv_pos_site_id
_symmetry_equiv_pos_as_xyz
1 x,y,z
2 -x,-y,-z

loop_
_atom_site_aniso_label
_atom_site_aniso_U_11
_atom_site_aniso_U_22
_atom_site_aniso_U_33
_atom_site_aniso_U_12
_atom_site_aniso_U_13
_atom_site_aniso_U_23
Cl2 0.1257(7) 0.0703(4) 0.0378(3) -0.0459(4) -0.0124(3) -0.0126(3)
O1 0.0451(9) 0.0615(10) 0.0857(12) 0.0041(7) -0.0264(8) -0.0483(9)
O16 0.0714(12) 0.0474(9) 0.0641(11) 0.0224(8) -0.0139(9) -0.0204(8)
O17 0.0408(9) 0.0560(9) 0.0612(10) 0.0038(7) 0.0040(7) -0.0166(8)
C1 0.0378(10) 0.0388(10) 0.0428(10) -0.0026(8) -0.0093(8) -0.0231(8)
C2 0.0408(11) 0.0365(9) 0.0479(11) -0.0026(8) -0.0088(8) -0.0271(8)
C3 0.0362(10) 0.0312(8) 0.0358(9) -0.0033(7) -0.0041(7) -0.0180(7)
C4 0.0353(10) 0.0368(9) 0.0462(10) -0.0036(8) -0.0086(8) -0.0237(8)
C5 0.0359(9) 0.0286(8) 0.0349(9) -0.0042(7) -0.0051(7) -0.0162(7)
C6 0.0368(10) 0.0312(8) 0.0367(9) -0.0030(7) -0.0073(7) -0.0168(7)
C16 0.0422(11) 0.0374(10) 0.0465(11) 0.0027(8) -0.0119(9) -0.0229(9)
C17 0.0411(14) 0.097(2) 0.0765(19) 0.0071(13) 0.0046(12) -0.0396(17)
C18 0.080(2) 0.208(5) 0.092(3) 0.017(3) -0.005(2) -0.088(3)
C31 0.0368(10) 0.0316(9) 0.0360(9) -0.0018(7) -0.0048(7) -0.0163(7)
C32 0.0427(12) 0.0403(11) 0.0781(16) -0.0003(9) -0.0125(10) -0.0323(11)
C33 0.0542(14) 0.0395(11) 0.0866(18) 0.0027(10) -0.0109(12) -0.0352(12)
C34 0.0449(12) 0.0451(11) 0.0546(13) 0.0100(9) -0.0069(10) -0.0215(10)
C35 0.0363(11) 0.0574(13) 0.0534(12) 0.0014(9) -0.0091(9) -0.0272(10)
C36 0.0409(11) 0.0464(11) 0.0502(12) -0.0031(9) -0.0081(9) -0.0270(10)
C51 0.0318(9) 0.0336(9) 0.0412(10) -0.0022(7) -0.0060(7) -0.0209(8)
C52 0.0449(11) 0.0455(11) 0.0420(10) -0.0098(9) -0.0032(8) -0.0240(9)
C53 0.0567(14) 0.0699(15) 0.0593(14) -0.0141(11) -0.0016(11) -0.0468(13)
C54 0.0540(14) 0.0514(13) 0.0883(18) -0.0058(10) -0.0114(12) -0.0494(13)
C55 0.0541(13) 0.0330(10) 0.0732(16) -0.0078(9) -0.0194(11) -0.0200(10)
C56 0.0511(12) 0.0365(10) 0.0449(11) -0.0096(9) -0.0104(9) -0.0163(9)

loop_
_atom_site_type_symbol
_atom_site_label
_atom_site_fract_x
_atom_site_fract_y
_atom_site_fract_z
_atom_site_U_iso_or_equiv
_atom_site_thermal_displace_type
_atom_site_calc_flag
_atom_site_refinement_flags
_atom_site_occupancy
Cl Cl2 0.13654(11) 0.11707(7) 0.54241(6) 0.0761(3) Uani d . 1.000
O O1 -0.1208(2) 0.14508(16) 0.06258(18) 0.0571(6) Uani d . 1.000
O O16 -0.2286(2) 0.41679(16) 0.13239(17) 0.0681(6) Uani d . 1.000
O O17 -0.2157(2) 0.21683(16) 0.30479(16) 0.0604(5) Uani d . 1.000
C C1 0.0078(3) 0.13601(19) 0.10828(19) 0.0377(6) Uani d . 1.000
C C2 0.1564(3) 0.02735(19) 0.12187(19) 0.0384(6) Uani d . 1.000
C C3 0.3039(2) 0.01717(17) 0.16536(17) 0.0335(5) Uani d . 1.000
C C4 0.3214(2) 0.11953(19) 0.20808(19) 0.0371(6) Uani d . 1.000
C C5 0.1463(2) 0.18685(17) 0.25162(17) 0.0323(5) Uani d . 1.000
C C6 0.0221(2) 0.24349(17) 0.14675(18) 0.0342(5) Uani d . 1.000
C C16 -0.1553(3) 0.30400(19) 0.1907(2) 0.0410(6) Uani d . 1.000
C C17 -0.3782(3) 0.2616(3) 0.3678(3) 0.0766(10) Uani d . 1.000
C C18 -0.3479(5) 0.3014(5) 0.4614(4) 0.127(2) Uani d . 1.000
C C31 0.4544(2) -0.09227(18) 0.17178(18) 0.0349(5) Uani d . 1.000
C C32 0.4368(3) -0.2036(2) 0.1583(3) 0.0515(8) Uani d . 1.000
C C33 0.5756(3) -0.3071(2) 0.1670(3) 0.0587(8) Uani d . 1.000
C C34 0.7342(3) -0.3016(2) 0.1883(2) 0.0517(7) Uani d . 1.000
C C35 0.7554(3) -0.1921(2) 0.1997(2) 0.0491(7) Uani d . 1.000
C C36 0.6165(3) -0.0874(2) 0.1915(2) 0.0439(7) Uani d . 1.000
C C51 0.1649(2) 0.29528(18) 0.28709(18) 0.0341(5) Uani d . 1.000
C C52 0.1578(3) 0.2746(2) 0.4147(2) 0.0420(6) Uani d . 1.000
C C53 0.1702(3) 0.3765(3) 0.4449(2) 0.0546(8) Uani d . 1.000
C C54 0.1925(3) 0.5008(2) 0.3465(3) 0.0570(9) Uani d . 1.000
C C55 0.2043(3) 0.5233(2) 0.2197(3) 0.0527(8) Uani d . 1.000
C C56 0.1904(3) 0.42222(19) 0.1901(2) 0.0435(6) Uani d . 1.000
H H2 0.14847 -0.03916 0.09893 0.0461 Uiso calc R 1.000
H H4A 0.37937 0.18852 0.13632 0.0445 Uiso calc R 1.000
H H4B 0.39318 0.07510 0.27967 0.0445 Uiso calc R 1.000
H H5 0.09611 0.11693 0.33016 0.0388 Uiso calc R 1.000
H H6 0.06963 0.31586 0.06916 0.0410 Uiso calc R 1.000
H H17A -0.44593 0.33752 0.30241 0.0921 Uiso calc R 1.000
H H17B -0.44441 0.18881 0.41165 0.0921 Uiso calc R 1.000
H H18A -0.27789 0.22713 0.52462 0.1908 Uiso calc R 1.000
H H18B -0.45689 0.32657 0.50465 0.1908 Uiso calc R 1.000
H H18C -0.28870 0.37710 0.41723 0.1908 Uiso calc R 1.000
H H32 0.32983 -0.20837 0.14306 0.0618 Uiso calc R 1.000
H H33 0.56122 -0.38122 0.15832 0.0704 Uiso calc R 1.000
H H34 0.82717 -0.37205 0.19504 0.0620 Uiso calc R 1.000
H H35 0.86358 -0.18757 0.21314 0.0589 Uiso calc R 1.000
H H36 0.63254 -0.01326 0.19924 0.0527 Uiso calc R 1.000
H H53 0.16326 0.36044 0.53153 0.0656 Uiso calc R 1.000
H H54 0.19970 0.56973 0.36623 0.0684 Uiso calc R 1.000
H H55 0.22178 0.60725 0.15288 0.0632 Uiso calc R 1.000
H H56 0.19836 0.43932 0.10300 0.0523 Uiso calc R 1.000

loop_
_atom_type_symbol
_atom_type_description
_atom_type_scat_dispersion_real
_atom_type_scat_dispersion_imag
_atom_type_scat_source
O O 0.0106 0.0060 'International Tables Vol C Tables 4.2.6.8 and 6.1.1.4'
Cl Cl 0.1484 0.1585 'International Tables Vol C Tables 4.2.6.8 and 6.1.1.4'
H H 0.0000 0.0000 'International Tables Vol C Tables 4.2.6.8 and 6.1.1.4'
C C 0.0033 0.0016 'International Tables Vol C Tables 4.2.6.8 and 6.1.1.4'

loop_
_geom_angle_atom_site_label_1
_geom_angle_atom_site_label_2
_geom_angle_atom_site_label_3
_geom_angle_site_symmetry_1
_geom_angle_site_symmetry_2
_geom_angle_site_symmetry_3
_geom_angle
_geom_angle_publ_flag
C16 O17 C17 . . . 118.4(2) no
O1 C1 C2 . . . 122.0(2) no
O1 C1 C6 . . . 120.5(2) no
C2 C1 C6 . . . 117.5(2) no
C1 C2 C3 . . . 124.1(2) no
C2 C3 C4 . . . 120.14(18) no
C2 C3 C31 . . . 121.88(19) no
C4 C3 C31 . . . 117.98(15) no
C3 C4 C5 . . . 112.45(15) no
C4 C5 C6 . . . 110.44(15) no
C4 C5 C51 . . . 111.92(15) no
C6 C5 C51 . . . 111.38(16) no
C1 C6 C5 . . . 111.37(17) no
C1 C6 C16 . . . 110.36(17) no
C5 C6 C16 . . . 111.41(16) no
O16 C16 O17 . . . 124.3(2) no
O16 C16 C6 . . . 124.9(2) no
O17 C16 C6 . . . 110.76(19) no
O17 C17 C18 . . . 111.0(3) no
C3 C31 C32 . . . 120.76(18) no
C3 C31 C36 . . . 121.43(19) no
C32 C31 C36 . . . 117.8(2) no
C31 C32 C33 . . . 121.0(2) no
C32 C33 C34 . . . 120.5(2) no
C33 C34 C35 . . . 119.6(2) no
C34 C35 C36 . . . 120.5(2) no
C31 C36 C35 . . . 120.7(2) no
C5 C51 C52 . . . 122.81(18) no
C5 C51 C56 . . . 120.49(17) no
C52 C51 C56 . . . 116.7(2) no
Cl2 C52 C51 . . . 120.13(18) no
Cl2 C52 C53 . . . 118.07(16) no
C51 C52 C53 . . . 121.8(2) no
C52 C53 C54 . . . 119.7(2) no
C53 C54 C55 . . . 119.9(3) no
C54 C55 C56 . . . 120.2(3) no
C51 C56 C55 . . . 121.7(2) no
C1 C2 H2 . . . 118.00 no
C3 C2 H2 . . . 118.00 no
C3 C4 H4A . . . 109.00 no
C3 C4 H4B . . . 109.00 no
C5 C4 H4A . . . 109.00 no
C5 C4 H4B . . . 109.00 no
H4A C4 H4B . . . 108.00 no
C4 C5 H5 . . . 108.00 no
C6 C5 H5 . . . 108.00 no
C51 C5 H5 . . . 108.00 no
C1 C6 H6 . . . 108.00 no
C5 C6 H6 . . . 108.00 no
C16 C6 H6 . . . 108.00 no
O17 C17 H17A . . . 109.00 no
O17 C17 H17B . . . 109.00 no
C18 C17 H17A . . . 109.00 no
C18 C17 H17B . . . 109.00 no
H17A C17 H17B . . . 108.00 no
C17 C18 H18A . . . 109.00 no
C17 C18 H18B . . . 109.00 no
C17 C18 H18C . . . 109.00 no
H18A C18 H18B . . . 109.00 no
H18A C18 H18C . . . 109.00 no
H18B C18 H18C . . . 109.00 no
C31 C32 H32 . . . 119.00 no
C33 C32 H32 . . . 120.00 no
C32 C33 H33 . . . 120.00 no
C34 C33 H33 . . . 120.00 no
C33 C34 H34 . . . 120.00 no
C35 C34 H34 . . . 120.00 no
C34 C35 H35 . . . 120.00 no
C36 C35 H35 . . . 120.00 no
C31 C36 H36 . . . 120.00 no
C35 C36 H36 . . . 120.00 no
C52 C53 H53 . . . 120.00 no
C54 C53 H53 . . . 120.00 no
C53 C54 H54 . . . 120.00 no
C55 C54 H54 . . . 120.00 no
C54 C55 H55 . . . 120.00 no
C56 C55 H55 . . . 120.00 no
C51 C56 H56 . . . 119.00 no
C55 C56 H56 . . . 119.00 no

loop_
_geom_bond_atom_site_label_1
_geom_bond_atom_site_label_2
_geom_bond_site_symmetry_1
_geom_bond_site_symmetry_2
_geom_bond_distance
_geom_bond_publ_flag
Cl2 C52 . . 1.735(2) no
O1 C1 . . 1.216(3) no
O16 C16 . . 1.192(3) no
O17 C16 . . 1.315(3) no
O17 C17 . . 1.451(4) no
C1 C2 . . 1.454(3) no
C1 C6 . . 1.518(3) no
C2 C3 . . 1.338(3) no
C3 C4 . . 1.506(3) no
C3 C31 . . 1.481(3) no
C4 C5 . . 1.526(3) no
C5 C6 . . 1.531(2) no
C5 C51 . . 1.517(3) no
C6 C16 . . 1.511(3) no
C17 C18 . . 1.440(6) no
C31 C32 . . 1.388(3) no
C31 C36 . . 1.384(3) no
C32 C33 . . 1.379(4) no
C33 C34 . . 1.366(4) no
C34 C35 . . 1.365(3) no
C35 C36 . . 1.388(3) no
C51 C52 . . 1.383(3) no
C51 C56 . . 1.390(3) no
C52 C53 . . 1.387(4) no
C53 C54 . . 1.369(4) no
C54 C55 . . 1.362(4) no
C55 C56 . . 1.377(4) no
C2 H2 . . 0.9300 no
C4 H4A . . 0.9700 no
C4 H4B . . 0.9700 no
C5 H5 . . 0.9800 no
C6 H6 . . 0.9800 no
C17 H17A . . 0.9700 no
C17 H17B . . 0.9700 no
C18 H18A . . 0.9600 no
C18 H18B . . 0.9600 no
C18 H18C . . 0.9600 no
C32 H32 . . 0.9300 no
C33 H33 . . 0.9300 no
C34 H34 . . 0.9300 no
C35 H35 . . 0.9300 no
C36 H36 . . 0.9300 no
C53 H53 . . 0.9300 no
C54 H54 . . 0.9300 no
C55 H55 . . 0.9300 no
C56 H56 . . 0.9300 no

loop_
_geom_contact_atom_site_label_1
_geom_contact_atom_site_label_2
_geom_contact_distance
_geom_contact_site_symmetry_1
_geom_contact_site_symmetry_2
_geom_contact_publ_flag
Cl2 O17 3.303(2) . 2_556 no
Cl2 H5 2.5600 . . no
O1 O17 3.181(3) . . no
O1 C36 3.386(3) . 1_455 no
O16 C56 3.308(3) . 2_565 no
O16 C33 3.296(3) . 1_465 no
O17 O1 3.181(3) . . no
O17 C51 3.329(2) . . no
O17 Cl2 3.303(2) . 2_556 no
O1 H2 2.7300 . 2_555 no
O1 H32 2.9200 . 2_555 no
O1 H36 2.7400 . 1_455 no
O1 H55 2.8200 . 2_565 no
O16 H56 2.4500 . 2_565 no
O16 H33 2.5800 . 1_465 no
O16 H17A 2.3400 . . no
O17 H5 2.4800 . . no
C1 C34 3.561(3) . 2_655 no
C1 C35 3.537(3) . 2_655 no
C2 C36 3.554(3) . 2_655 no
C2 C35 3.325(3) . 2_655 no
C16 C56 3.368(4) . . no
C17 C53 3.597(4) . 1_455 no
C31 C31 3.560(3) . 2_655 no
C33 O16 3.296(3) . 1_645 no
C34 C1 3.561(3) . 2_655 no
C35 C1 3.537(3) . 2_655 no
C35 C2 3.325(3) . 2_655 no
C36 O1 3.386(3) . 1_655 no
C36 C2 3.554(3) . 2_655 no
C51 O17 3.329(2) . . no
C53 C17 3.597(4) . 1_655 no
C56 C16 3.368(4) . . no
C56 O16 3.308(3) . 2_565 no
C2 H5 2.9500 . . no
C2 H32 2.6100 . . no
C4 H36 2.5700 . . no
C6 H56 2.7300 . . no
C16 H18C 3.0300 . . no
C32 H2 2.5600 . . no
C35 H53 2.9200 . 2_656 no
C36 H4B 2.6400 . . no
C36 H4A 3.0700 . . no
C52 H17B 3.0800 . 1_655 no
C53 H18B 3.0600 . 1_655 no
C55 H17A 3.0800 . 1_655 no
C55 H34 2.9700 . 1_465 no
C56 H4A 2.9700 . . no
C56 H6 2.6700 . . no
H2 C32 2.5600 . . no
H2 H32 2.0100 . . no
H2 O1 2.7300 . 2_555 no
H4A C36 3.0700 . . no
H4A C56 2.9700 . . no
H4A H36 2.5700 . . no
H4B C36 2.6400 . . no
H4B H36 2.1700 . . no
H5 Cl2 2.5600 . . no
H5 O17 2.4800 . . no
H5 C2 2.9500 . . no
H6 C56 2.6700 . . no
H6 H56 2.1400 . . no
H17A O16 2.3400 . . no
H17A C55 3.0800 . 1_455 no
H17B C52 3.0800 . 1_455 no
H18B C53 3.0600 . 1_455 no
H18C C16 3.0300 . . no
H32 C2 2.6100 . . no
H32 H2 2.0100 . . no
H32 H55 2.4100 . 1_545 no
H32 O1 2.9200 . 2_555 no
H33 O16 2.5800 . 1_645 no
H34 C55 2.9700 . 1_645 no
H36 O1 2.7400 . 1_655 no
H36 C4 2.5700 . . no
H36 H4A 2.5700 . . no
H36 H4B 2.1700 . . no
H53 C35 2.9200 . 2_656 no
H55 H32 2.4100 . 1_565 no
H55 O1 2.8200 . 2_565 no
H56 C6 2.7300 . . no
H56 H6 2.1400 . . no
H56 O16 2.4500 . 2_565 no

loop_
_geom_hbond_atom_site_label_D
_geom_hbond_atom_site_label_H
_geom_hbond_atom_site_label_A
_geom_hbond_site_symmetry_A
_geom_hbond_distance_DH
_geom_hbond_distance_HA
_geom_hbond_distance_DA
_geom_hbond_angle_DHA
_geom_hbond_publ_flag
C17 H17A Cg1 1_455 0.97 2.89 3.538(3) 125 yes
C5 H5 Cl2 . 0.98 2.56 3.0843(19) 114 yes
C33 H33 O16 1_645 0.93 2.58 3.296(3) 134 yes
C56 H56 O16 2_565 0.93 2.45 3.308(3) 154 yes

loop_
_geom_torsion_atom_site_label_1
_geom_torsion_atom_site_label_2
_geom_torsion_atom_site_label_3
_geom_torsion_atom_site_label_4
_geom_torsion_site_symmetry_1
_geom_torsion_site_symmetry_2
_geom_torsion_site_symmetry_3
_geom_torsion_site_symmetry_4
_geom_torsion
_geom_torsion_publ_flag
C17 O17 C16 O16 . . . . -3.1(4) no
C17 O17 C16 C6 . . . . 174.6(2) no
C16 O17 C17 C18 . . . . -96.6(3) no
O1 C1 C2 C3 . . . . 176.5(2) no
C6 C1 C2 C3 . . . . -0.3(3) no
O1 C1 C6 C5 . . . . 155.26(19) no
O1 C1 C6 C16 . . . . 31.0(3) no
C2 C1 C6 C5 . . . . -27.9(2) no
C2 C1 C6 C16 . . . . -152.18(18) no
C1 C2 C3 C4 . . . . 2.1(3) no
C1 C2 C3 C31 . . . . -177.22(18) no
C2 C3 C4 C5 . . . . 24.9(2) no
C31 C3 C4 C5 . . . . -155.82(16) no
C2 C3 C31 C32 . . . . -13.2(3) no
C2 C3 C31 C36 . . . . 166.89(19) no
C4 C3 C31 C32 . . . . 167.5(2) no
C4 C3 C31 C36 . . . . -12.4(3) no
C3 C4 C5 C6 . . . . -52.1(2) no
C3 C4 C5 C51 . . . . -176.77(15) no
C4 C5 C6 C1 . . . . 53.2(2) no
C4 C5 C6 C16 . . . . 176.93(17) no
C51 C5 C6 C1 . . . . 178.25(15) no
C51 C5 C6 C16 . . . . -58.1(2) no
C4 C5 C51 C52 . . . . -101.6(2) no
C4 C5 C51 C56 . . . . 78.3(2) no
C6 C5 C51 C52 . . . . 134.2(2) no
C6 C5 C51 C56 . . . . -45.8(2) no
C1 C6 C16 O16 . . . . -111.0(3) no
C1 C6 C16 O17 . . . . 71.4(2) no
C5 C6 C16 O16 . . . . 124.8(2) no
C5 C6 C16 O17 . . . . -52.9(2) no
C3 C31 C32 C33 . . . . -178.6(2) no
C36 C31 C32 C33 . . . . 1.3(4) no
C3 C31 C36 C35 . . . . 178.79(18) no
C32 C31 C36 C35 . . . . -1.1(3) no
C31 C32 C33 C34 . . . . -0.4(4) no
C32 C33 C34 C35 . . . . -0.7(4) no
C33 C34 C35 C36 . . . . 0.9(3) no
C34 C35 C36 C31 . . . . 0.1(3) no
C5 C51 C52 Cl2 . . . . 3.0(3) no
C5 C51 C52 C53 . . . . -178.1(2) no
C56 C51 C52 Cl2 . . . . -176.99(18) no
C56 C51 C52 C53 . . . . 1.9(3) no
C5 C51 C56 C55 . . . . 178.7(2) no
C52 C51 C56 C55 . . . . -1.3(3) no
Cl2 C52 C53 C54 . . . . 178.0(2) no
C51 C52 C53 C54 . . . . -0.9(4) no
C52 C53 C54 C55 . . . . -0.7(4) no
C53 C54 C55 C56 . . . . 1.3(4) no
C54 C55 C56 C51 . . . . -0.3(4) no

loop_
_cod_related_entry_id
_cod_related_entry_database
_cod_related_entry_code
1 ChemSpider 2537638
